data_2228987
loop_
_publ_author_name
'Devarajegowda, H. C.'
'Nagendra, P.'
'Jeyaseelan, S.'
'Chidananda, N.'
'Poojary, Boja'

_publ_section_title
;
 1-Chloro-4-(3,4-dichlorophenyl)-3,4-dihydronaphthalene-2-carbaldehyde
;
_journal_coeditor_code BV2168
_journal_issue 2
_journal_name_full 'Acta Crystallographica Section E'
_journal_page_first o378
_journal_paper_doi 10.1107/S160053681100105X
_journal_volume 67
_journal_year 2011
_chemical_formula_iupac 'C17 H11 Cl3 O'
_chemical_formula_moiety 'C17 H11 Cl3 O'
_chemical_formula_sum 'C17 H11 Cl3 O'
_chemical_formula_weight 337.61
_chemical_melting_point 383
_chemical_name_systematic
;
1-Chloro-4-(3,4-dichlorophenyl)-3,4-dihydronaphthalene-2-carbaldehyde
;
_space_group_IT_number 14
_symmetry_cell_setting monoclinic
_symmetry_space_group_name_Hall '-P 2ybc'
_symmetry_space_group_name_H-M 'P 1 21/c 1'
_atom_sites_solution_hydrogens geom
_atom_sites_solution_primary direct
_atom_sites_solution_secondary difmap
_audit_creation_method SHELXL-97
_cell_angle_alpha 90.00
_cell_angle_beta 91.436(5)
_cell_angle_gamma 90.00
_cell_formula_units_Z 4
_cell_length_a 10.2969(5)
_cell_length_b 10.8849(5)
_cell_length_c 13.6144(7)
_cell_measurement_reflns_used 3006
_cell_measurement_temperature 293(2)
_cell_measurement_theta_max 26.00
_cell_measurement_theta_min 2.40
_cell_volume 1525.43(13)
_computing_cell_refinement '<i>CrysAlis PRO CCD</i>  (Oxford Diffraction, 2010)'
_computing_data_collection
;
<i>CrysAlis PRO CCD</i> (Oxford Diffraction, 2010)
;
_computing_data_reduction '<i>CrysAlis PRO RED</i> (Oxford Diffraction, 2010)'
_computing_molecular_graphics
;
<i>ORTEP-3</i> (Farrugia, 1997) and <i>CAMERON</i> (Watkin <i>et
al.</i>, 1993)
;
_computing_publication_material '<i>WinGX</i> (Farrugia, 1999)'
_computing_structure_refinement '<i>SHELXL97</i> (Sheldrick, 2008)'
_computing_structure_solution '<i>SHELXS97</i> (Sheldrick, 2008)'
_diffrn_ambient_temperature 293(2)
_diffrn_detector_area_resol_mean 16.0839
_diffrn_measured_fraction_theta_full 1.000
_diffrn_measured_fraction_theta_max 1.000
_diffrn_measurement_device_type 'Oxford Diffraction Xcalibur'
_diffrn_measurement_method \w
_diffrn_radiation_monochromator graphite
_diffrn_radiation_source 'Enhance (Mo) X-ray Source'
_diffrn_radiation_type MoK\a
_diffrn_radiation_wavelength 0.71073
_diffrn_reflns_av_R_equivalents 0.0428
_diffrn_reflns_av_sigmaI/netI 0.0321
_diffrn_reflns_limit_h_max 12
_diffrn_reflns_limit_h_min -12
_diffrn_reflns_limit_k_max 13
_diffrn_reflns_limit_k_min -13
_diffrn_reflns_limit_l_max 16
_diffrn_reflns_limit_l_min -16
_diffrn_reflns_number 15902
_diffrn_reflns_reduction_process
;
;
_diffrn_reflns_theta_full 26.00
_diffrn_reflns_theta_max 26.00
_diffrn_reflns_theta_min 2.40
_diffrn_standards_interval_count 0
_diffrn_standards_interval_time 0
_diffrn_standards_number 0
_exptl_absorpt_coefficient_mu 0.595
_exptl_absorpt_correction_T_max 1.000
_exptl_absorpt_correction_T_min 0.546
_exptl_absorpt_correction_type multi-scan
_exptl_absorpt_process_details '(<i>CrysAlis PRO RED</i>; Oxford Diffraction, 2010)'
_exptl_crystal_colour colourless
_exptl_crystal_density_diffrn 1.470
_exptl_crystal_density_method 'not measured'
_exptl_crystal_description plate
_exptl_crystal_F_000 688
_exptl_crystal_size_max 0.22
_exptl_crystal_size_mid 0.15
_exptl_crystal_size_min 0.12
_refine_diff_density_max 0.524
_refine_diff_density_min -0.325
_refine_ls_extinction_method none
_refine_ls_goodness_of_fit_ref 1.091
_refine_ls_hydrogen_treatment mixed
_refine_ls_matrix_type full
_refine_ls_number_parameters 234
_refine_ls_number_reflns 3006
_refine_ls_number_restraints 0
_refine_ls_restrained_S_all 1.091
_refine_ls_R_factor_all 0.0707
_refine_ls_R_factor_gt 0.0502
_refine_ls_shift/su_max 0.001
_refine_ls_shift/su_mean 0.000
_refine_ls_structure_factor_coef Fsqd
_refine_ls_weighting_details 'calc w=1/[\s^2^(Fo^2^)+(0.0885P)^2^+0.0000P] where P=(Fo^2^+2Fc^2^)/3'
_refine_ls_weighting_scheme calc
_refine_ls_wR_factor_gt 0.1416
_refine_ls_wR_factor_ref 0.1494
_reflns_number_gt 2143
_reflns_number_total 3006
_reflns_threshold_expression I>2\s(I)
_cod_data_source_file bv2168.cif
_cod_data_source_block I
_cod_original_sg_symbol_H-M 'P 21/c'
_cod_database_code 2228987
_cod_database_fobs_code 2228987

loop_
_symmetry_equiv_pos_as_xyz
'x, y, z'
'-x, y+1/2, -z+1/2'
'-x, -y, -z'
'x, -y-1/2, z-1/2'

loop_
_atom_site_type_symbol
_atom_site_label
_atom_site_fract_x
_atom_site_fract_y
_atom_site_fract_z
_atom_site_U_iso_or_equiv
_atom_site_adp_type
_atom_site_calc_flag
_atom_site_refinement_flags
_atom_site_occupancy
_atom_site_disorder_assembly
_atom_site_disorder_group
Cl Cl1 0.40177(8) 0.17987(7) 0.18417(6) 0.0642(3) Uani d . 1 . .
Cl Cl2 1.03593(8) 0.22018(9) -0.40674(6) 0.0809(3) Uani d . 1 . .
Cl Cl3 1.07383(9) 0.35613(9) -0.20272(7) 0.0853(3) Uani d . 1 . .
O O4 0.3558(2) 0.4375(2) -0.04817(19) 0.0873(8) Uani d . 1 . .
C C5 0.3745(3) 0.3618(3) 0.0142(3) 0.0654(8) Uani d . 1 . .
C C6 0.4835(3) 0.2751(2) 0.01503(19) 0.0461(6) Uani d . 1 . .
C C7 0.5053(2) 0.1922(2) 0.08561(18) 0.0410(6) Uani d . 1 . .
C C8 0.6168(2) 0.1084(2) 0.08586(17) 0.0389(6) Uani d . 1 . .
C C9 0.6561(3) 0.0405(2) 0.16846(19) 0.0474(6) Uani d . 1 . .
C C10 0.7619(3) -0.0361(3) 0.1655(2) 0.0604(8) Uani d . 1 . .
C C11 0.8291(3) -0.0479(3) 0.0801(2) 0.0595(8) Uani d . 1 . .
C C12 0.7912(3) 0.0171(2) -0.0023(2) 0.0520(7) Uani d . 1 . .
C C13 0.6860(2) 0.0965(2) -0.00149(17) 0.0409(6) Uani d . 1 . .
C C14 0.6365(3) 0.1633(2) -0.09391(19) 0.0462(6) Uani d . 1 . .
C C15 0.5787(3) 0.2861(3) -0.0664(2) 0.0539(7) Uani d . 1 . .
C C16 0.7379(2) 0.1794(2) -0.17227(19) 0.0433(6) Uani d . 1 . .
C C17 0.7223(3) 0.1248(2) -0.26254(19) 0.0447(6) Uani d . 1 . .
C C18 0.8128(3) 0.1384(2) -0.3336(2) 0.0475(6) Uani d . 1 . .
C C19 0.9213(3) 0.2083(2) -0.31643(19) 0.0451(6) Uani d . 1 . .
C C20 0.9393(3) 0.2661(2) -0.2272(2) 0.0476(6) Uani d . 1 . .
C C21 0.8493(3) 0.2513(2) -0.1548(2) 0.0503(7) Uani d . 1 . .
H H5 0.327(3) 0.359(3) 0.067(2) 0.080(11) Uiso d . 1 . .
H H9 0.616(3) 0.050(2) 0.224(2) 0.061(8) Uiso d . 1 . .
H H10 0.792(3) -0.082(3) 0.218(2) 0.088(11) Uiso d . 1 . .
H H11 0.904(3) -0.096(2) 0.0799(18) 0.050(7) Uiso d . 1 . .
H H12 0.836(3) 0.009(2) -0.054(2) 0.057(8) Uiso d . 1 . .
H H14 0.561(2) 0.111(2) -0.1275(17) 0.040(6) Uiso d . 1 . .
H H17 0.653(3) 0.068(2) -0.2739(18) 0.049(7) Uiso d . 1 . .
H H18 0.807(3) 0.103(2) -0.393(2) 0.055(8) Uiso d . 1 . .
H H15A 0.668(4) 0.339(3) -0.040(3) 0.101(12) Uiso d . 1 . .
H H15B 0.536(3) 0.324(2) -0.121(2) 0.057(8) Uiso d . 1 . .
H H21 0.867(3) 0.291(3) -0.090(2) 0.061(8) Uiso d . 1 . .

loop_
_atom_site_aniso_label
_atom_site_aniso_U_11
_atom_site_aniso_U_22
_atom_site_aniso_U_33
_atom_site_aniso_U_12
_atom_site_aniso_U_13
_atom_site_aniso_U_23
Cl1 0.0575(5) 0.0748(5) 0.0613(5) 0.0080(3) 0.0232(4) 0.0094(4)
Cl2 0.0618(5) 0.1218(8) 0.0600(5) 0.0032(5) 0.0216(4) 0.0190(5)
Cl3 0.0590(5) 0.0868(6) 0.1103(8) -0.0339(4) 0.0057(5) -0.0100(5)
O4 0.0824(17) 0.0849(16) 0.0945(18) 0.0370(13) -0.0004(14) 0.0272(14)
C5 0.0517(19) 0.073(2) 0.072(2) 0.0171(15) 0.0058(17) 0.0092(18)
C6 0.0425(14) 0.0474(14) 0.0484(15) 0.0052(11) -0.0004(12) 0.0029(11)
C7 0.0372(13) 0.0438(13) 0.0421(13) -0.0044(11) 0.0042(11) -0.0034(11)
C8 0.0386(13) 0.0339(12) 0.0442(13) -0.0052(10) 0.0001(11) -0.0009(10)
C9 0.0547(17) 0.0480(14) 0.0396(14) 0.0000(12) 0.0037(13) 0.0049(12)
C10 0.071(2) 0.0574(17) 0.0522(17) 0.0116(15) -0.0045(16) 0.0149(14)
C11 0.0551(18) 0.0571(17) 0.0664(19) 0.0192(14) 0.0034(15) 0.0116(14)
C12 0.0526(17) 0.0517(15) 0.0521(17) 0.0102(13) 0.0116(14) 0.0049(13)
C13 0.0409(13) 0.0389(13) 0.0430(13) -0.0027(10) 0.0021(11) 0.0042(10)
C14 0.0415(14) 0.0513(15) 0.0458(14) -0.0039(12) 0.0028(12) 0.0036(12)
C15 0.0569(18) 0.0555(16) 0.0496(16) 0.0149(14) 0.0075(14) 0.0144(13)
C16 0.0392(14) 0.0436(13) 0.0472(15) 0.0002(11) 0.0037(11) 0.0098(11)
C17 0.0467(15) 0.0380(13) 0.0493(15) -0.0048(11) -0.0035(12) 0.0064(11)
C18 0.0510(16) 0.0484(14) 0.0430(15) 0.0036(12) -0.0020(12) 0.0014(12)
C19 0.0425(14) 0.0483(14) 0.0446(14) 0.0042(11) 0.0053(12) 0.0112(12)
C20 0.0395(14) 0.0460(14) 0.0570(17) -0.0077(11) -0.0005(12) 0.0046(12)
C21 0.0529(16) 0.0534(15) 0.0444(15) -0.0016(12) -0.0017(13) -0.0031(13)

loop_
_atom_type_symbol
_atom_type_description
_atom_type_scat_dispersion_real
_atom_type_scat_dispersion_imag
_atom_type_scat_source
C C 0.0033 0.0016 'International Tables Vol C Tables 4.2.6.8 and 6.1.1.4'
H H 0.0000 0.0000 'International Tables Vol C Tables 4.2.6.8 and 6.1.1.4'
O O 0.0106 0.0060 'International Tables Vol C Tables 4.2.6.8 and 6.1.1.4'
Cl Cl 0.1484 0.1585 'International Tables Vol C Tables 4.2.6.8 and 6.1.1.4'

loop_
_geom_angle_atom_site_label_1
_geom_angle_atom_site_label_2
_geom_angle_atom_site_label_3
_geom_angle_site_symmetry_1
_geom_angle_site_symmetry_3
_geom_angle
_geom_angle_publ_flag
O4 C5 C6 . . 123.9(3) ?
O4 C5 H5 . . 121(2) ?
C6 C5 H5 . . 115(2) ?
C7 C6 C5 . . 123.8(2) ?
C7 C6 C15 . . 119.0(2) ?
C5 C6 C15 . . 117.1(2) ?
C6 C7 C8 . . 122.7(2) ?
C6 C7 Cl1 . . 120.84(19) ?
C8 C7 Cl1 . . 116.44(17) ?
C9 C8 C13 . . 119.2(2) ?
C9 C8 C7 . . 122.8(2) ?
C13 C8 C7 . . 117.9(2) ?
C10 C9 C8 . . 120.8(2) ?
C10 C9 H9 . . 119.4(19) ?
C8 C9 H9 . . 119.7(19) ?
C9 C10 C11 . . 119.9(3) ?
C9 C10 H10 . . 124(2) ?
C11 C10 H10 . . 116(2) ?
C10 C11 C12 . . 120.2(3) ?
C10 C11 H11 . . 119.2(16) ?
C12 C11 H11 . . 120.4(16) ?
C11 C12 C13 . . 121.3(3) ?
C11 C12 H12 . . 117.9(19) ?
C13 C12 H12 . . 120.7(19) ?
C12 C13 C8 . . 118.5(2) ?
C12 C13 C14 . . 122.3(2) ?
C8 C13 C14 . . 119.1(2) ?
C15 C14 C16 . . 110.7(2) ?
C15 C14 C13 . . 110.0(2) ?
C16 C14 C13 . . 114.3(2) ?
C15 C14 H14 . . 106.9(12) ?
C16 C14 H14 . . 105.6(12) ?
C13 C14 H14 . . 109.1(12) ?
C6 C15 C14 . . 112.3(2) ?
C6 C15 H15A . . 110.4(19) ?
C14 C15 H15A . . 101.8(18) ?
C6 C15 H15B . . 108.2(16) ?
C14 C15 H15B . . 111.5(16) ?
H15A C15 H15B . . 113(2) ?
C17 C16 C21 . . 118.1(2) ?
C17 C16 C14 . . 120.8(2) ?
C21 C16 C14 . . 121.2(2) ?
C18 C17 C16 . . 121.4(3) ?
C18 C17 H17 . . 118.4(15) ?
C16 C17 H17 . . 119.8(15) ?
C19 C18 C17 . . 120.5(3) ?
C19 C18 H18 . . 115.4(18) ?
C17 C18 H18 . . 124.1(18) ?
C18 C19 C20 . . 119.8(2) ?
C18 C19 Cl2 . . 119.3(2) ?
C20 C19 Cl2 . . 120.9(2) ?
C19 C20 C21 . . 119.9(2) ?
C19 C20 Cl3 . . 121.4(2) ?
C21 C20 Cl3 . . 118.7(2) ?
C20 C21 C16 . . 120.3(3) ?
C20 C21 H21 . . 118.3(17) ?
C16 C21 H21 . . 121.3(17) ?

loop_
_geom_bond_atom_site_label_1
_geom_bond_atom_site_label_2
_geom_bond_site_symmetry_2
_geom_bond_distance
_geom_bond_publ_flag
Cl1 C7 . 1.740(2) ?
Cl2 C19 . 1.731(2) ?
Cl3 C20 . 1.722(3) ?
O4 C5 . 1.195(4) ?
C5 C6 . 1.466(4) ?
C5 H5 . 0.88(3) ?
C6 C7 . 1.333(3) ?
C6 C15 . 1.503(3) ?
C7 C8 . 1.465(3) ?
C8 C9 . 1.398(3) ?
C8 C13 . 1.408(3) ?
C9 C10 . 1.373(4) ?
C9 H9 . 0.88(3) ?
C10 C11 . 1.374(4) ?
C10 H10 . 0.92(3) ?
C11 C12 . 1.375(4) ?
C11 H11 . 0.93(3) ?
C12 C13 . 1.386(3) ?
C12 H12 . 0.86(3) ?
C13 C14 . 1.530(3) ?
C14 C15 . 1.514(4) ?
C14 C16 . 1.521(3) ?
C14 H14 . 1.06(2) ?
C15 H15A . 1.14(4) ?
C15 H15B . 0.94(3) ?
C16 C17 . 1.371(4) ?
C16 C21 . 1.404(4) ?
C17 C18 . 1.368(4) ?
C17 H17 . 0.95(3) ?
C18 C19 . 1.367(4) ?
C18 H18 . 0.89(3) ?
C19 C20 . 1.377(4) ?
C20 C21 . 1.379(4) ?
C21 H21 . 0.99(3) ?

loop_
_geom_hbond_atom_site_label_D
_geom_hbond_atom_site_label_H
_geom_hbond_atom_site_label_A
_geom_hbond_site_symmetry_A
_geom_hbond_distance_DH
_geom_hbond_distance_HA
_geom_hbond_distance_DA
_geom_hbond_angle_DHA
_geom_hbond_publ_flag
C5 H5 Cl1 . 0.88(3) 2.62(3) 3.053(4) 111(2) ?
C9 H9 Cl1 . 0.88(3) 2.66(3) 3.039(3) 107(2) ?
C15 H15B O4 . 0.94(3) 2.46(3) 2.841(4) 103.8(19) ?
C18 H18 O4 2_644 0.90(3) 2.58(3) 3.201(3) 128(2) yes

loop_
_geom_torsion_atom_site_label_1
_geom_torsion_atom_site_label_2
_geom_torsion_atom_site_label_3
_geom_torsion_atom_site_label_4
_geom_torsion_site_symmetry_1
_geom_torsion_site_symmetry_2
_geom_torsion_site_symmetry_3
_geom_torsion_site_symmetry_4
_geom_torsion
_geom_torsion_publ_flag
O4 C5 C6 C7 . . . . 178.8(3) ?
O4 C5 C6 C15 . . . . 2.0(5) ?
C5 C6 C7 C8 . . . . -178.5(3) ?
C15 C6 C7 C8 . . . . -1.7(4) ?
C5 C6 C7 Cl1 . . . . 0.6(4) ?
C15 C6 C7 Cl1 . . . . 177.4(2) ?
C6 C7 C8 C9 . . . . 165.8(3) ?
Cl1 C7 C8 C9 . . . . -13.4(3) ?
C6 C7 C8 C13 . . . . -14.4(4) ?
Cl1 C7 C8 C13 . . . . 166.37(17) ?
C13 C8 C9 C10 . . . . 0.8(4) ?
C7 C8 C9 C10 . . . . -179.4(2) ?
C8 C9 C10 C11 . . . . -1.0(5) ?
C9 C10 C11 C12 . . . . 0.2(5) ?
C10 C11 C12 C13 . . . . 0.6(5) ?
C11 C12 C13 C8 . . . . -0.8(4) ?
C11 C12 C13 C14 . . . . -175.9(3) ?
C9 C8 C13 C12 . . . . 0.1(4) ?
C7 C8 C13 C12 . . . . -179.7(2) ?
C9 C8 C13 C14 . . . . 175.4(2) ?
C7 C8 C13 C14 . . . . -4.4(3) ?
C12 C13 C14 C15 . . . . -149.2(3) ?
C8 C13 C14 C15 . . . . 35.7(3) ?
C12 C13 C14 C16 . . . . -24.0(3) ?
C8 C13 C14 C16 . . . . 160.9(2) ?
C7 C6 C15 C14 . . . . 34.9(4) ?
C5 C6 C15 C14 . . . . -148.1(3) ?
C16 C14 C15 C6 . . . . -176.7(2) ?
C13 C14 C15 C6 . . . . -49.5(3) ?
C15 C14 C16 C17 . . . . -118.7(3) ?
C13 C14 C16 C17 . . . . 116.5(3) ?
C15 C14 C16 C21 . . . . 60.7(3) ?
C13 C14 C16 C21 . . . . -64.1(3) ?
C21 C16 C17 C18 . . . . 0.7(4) ?
C14 C16 C17 C18 . . . . -179.9(2) ?
C16 C17 C18 C19 . . . . -0.6(4) ?
C17 C18 C19 C20 . . . . -0.4(4) ?
C17 C18 C19 Cl2 . . . . 178.27(19) ?
C18 C19 C20 C21 . . . . 1.3(4) ?
Cl2 C19 C20 C21 . . . . -177.3(2) ?
C18 C19 C20 Cl3 . . . . -179.4(2) ?
Cl2 C19 C20 Cl3 . . . . 1.9(3) ?
C19 C20 C21 C16 . . . . -1.3(4) ?
Cl3 C20 C21 C16 . . . . 179.5(2) ?
C17 C16 C21 C20 . . . . 0.3(4) ?
C14 C16 C21 C20 . . . . -179.2(2) ?
